data_7701251
loop_
_publ_author_name
'Dias, H. V. Rasika'
'Diyabalanage, Himashinie V. K.'
'Ghimire, Mukunda M.'
'Hudson, Joshua M.'
'Parasar, Devaborniny'
'Palehepitiya Gamage, Chammi S.'
'Li, Shan'
'Omary, Mohammad A.'

_publ_section_title
;
 Brightly phosphorescent tetranuclear copper(i) pyrazolates.
;
_journal_issue 40
_journal_name_full 'Dalton transactions (Cambridge, England : 2003)'
_journal_page_first 14979
_journal_page_last 14983
_journal_paper_doi 10.1039/c9dt03402a
_journal_volume 48
_journal_year 2019
_chemical_formula_moiety 'C32 H40 Cu4 F12 N8'
_chemical_formula_sum 'C32 H40 Cu4 F12 N8'
_chemical_formula_weight 1018.88
_space_group_crystal_system triclinic
_space_group_IT_number 2
_space_group_name_Hall '-P 1'
_space_group_name_H-M_alt 'P -1'
_symmetry_space_group_name_Hall '-P 1'
_symmetry_space_group_name_H-M 'P -1'
_atom_sites_solution_hydrogens geom
_atom_sites_solution_primary direct
_audit_creation_date 2016-12-05
_audit_creation_method
;
Olex2 1.2
(compiled 2016.11.30 svn.r3356 for OlexSys, GUI svn.r5269)
;
_audit_update_record
;
2019-09-12 deposited with the CCDC.    2019-09-25 downloaded from the CCDC.
;
_cell_angle_alpha 90.2780(10)
_cell_angle_beta 92.8550(10)
_cell_angle_gamma 107.1450(10)
_cell_formula_units_Z 2
_cell_length_a 9.7771(4)
_cell_length_b 11.5138(4)
_cell_length_c 18.9800(7)
_cell_measurement_reflns_used 9734
_cell_measurement_temperature 100(2)
_cell_measurement_theta_max 28.45
_cell_measurement_theta_min 2.38
_cell_volume 2038.70(13)
_computing_cell_refinement 'SAINT v7.06A (Bruker, 2003)'
_computing_data_collection 'Bruker SMART'
_computing_data_reduction 'SAINT v7.06A (Bruker, 2003)'
_computing_molecular_graphics 'Olex2 (Dolomanov et al., 2009)'
_computing_publication_material 'Olex2 (Dolomanov et al., 2009)'
_computing_structure_refinement 'ShelXL (Sheldrick, 2015)'
_computing_structure_solution 'ShelXS (Sheldrick, 2008)'
_diffrn_ambient_temperature 100.15
_diffrn_measured_fraction_theta_full 0.999
_diffrn_measured_fraction_theta_max 0.999
_diffrn_measurement_device_type 'CCD area detector'
_diffrn_measurement_method 'phi and omega scans'
_diffrn_radiation_monochromator graphite
_diffrn_radiation_type MoK\a
_diffrn_radiation_wavelength 0.71073
_diffrn_reflns_av_R_equivalents 0.0315
_diffrn_reflns_av_unetI/netI 0.0670
_diffrn_reflns_Laue_measured_fraction_full 0.999
_diffrn_reflns_Laue_measured_fraction_max 0.999
_diffrn_reflns_limit_h_max 12
_diffrn_reflns_limit_h_min -12
_diffrn_reflns_limit_k_max 14
_diffrn_reflns_limit_k_min -14
_diffrn_reflns_limit_l_max 24
_diffrn_reflns_limit_l_min -24
_diffrn_reflns_number 27043
_diffrn_reflns_point_group_measured_fraction_full 0.999
_diffrn_reflns_point_group_measured_fraction_max 0.999
_diffrn_reflns_theta_full 25.242
_diffrn_reflns_theta_max 27.503
_diffrn_reflns_theta_min 1.851
_exptl_absorpt_coefficient_mu 2.147
_exptl_absorpt_correction_T_max 0.8139
_exptl_absorpt_correction_T_min 0.7827
_exptl_absorpt_correction_type multi-scan
_exptl_absorpt_process_details TWINABS
_exptl_crystal_colour colorless
_exptl_crystal_density_diffrn 1.660
_exptl_crystal_density_method 'not measured'
_exptl_crystal_description blocks
_exptl_crystal_F_000 1024
_exptl_crystal_preparation Luminescent
_exptl_crystal_size_max 0.12
_exptl_crystal_size_mid 0.11
_exptl_crystal_size_min 0.1
_refine_diff_density_max 2.048
_refine_diff_density_min -0.554
_refine_diff_density_rms 0.113
_refine_ls_extinction_method none
_refine_ls_goodness_of_fit_ref 0.991
_refine_ls_hydrogen_treatment constr
_refine_ls_matrix_type full
_refine_ls_number_parameters 615
_refine_ls_number_reflns 27043
_refine_ls_number_restraints 1976
_refine_ls_restrained_S_all 0.973
_refine_ls_R_factor_all 0.0784
_refine_ls_R_factor_gt 0.0536
_refine_ls_shift/su_max 0.000
_refine_ls_shift/su_mean 0.000
_refine_ls_structure_factor_coef Fsqd
_refine_ls_weighting_details 'w=1/[\s^2^(Fo^2^)+(0.0586P)^2^] where P=(Fo^2^+2Fc^2^)/3'
_refine_ls_weighting_scheme calc
_refine_ls_wR_factor_gt 0.1138
_refine_ls_wR_factor_ref 0.1263
_reflns_Friedel_coverage 0.000
_reflns_number_gt 19910
_reflns_number_total 27043
_reflns_threshold_expression 'I > 2\s(I)'
_cod_data_source_file c9dt03402a2.cif
_cod_data_source_block dias158t
_cod_depositor_comments 'Adding full bibliography for 7701251--7701253.cif.'
_cod_database_code 7701251
_shelx_space_group_comment
;
The symmetry employed for this shelxl refinement is uniquely defined
by the following loop, which should always be used as a source of
symmetry information in preference to the above space-group names.
They are only intended as comments.
;
_shelx_estimated_absorpt_t_max 0.814
_shelx_estimated_absorpt_t_min 0.783
_olex2_refinement_description
;
1. Twinned data refinement
 Scales: 0.5147(9) 0.4853(9)
2. Fixed Uiso
 At 1.2 times of:
  All C(H) groups
 At 1.5 times of:
  All C(H,H,H) groups
3. Shared sites
{C1, C1', C1"}
{C9, C9', C9"}
{C17, C17', C17"}
{C25, C25', C25"}
{C29, C29'}
4. Restrained distances
 C1-F1 \\sim C1-F2 \\sim C1-F3
 with sigma of 0.02
 F1-F2 \\sim F1-F3 \\sim F2-F3
 with sigma of 0.02
5. Rigid bond restraints
 All non-hydrogen atoms
 with sigma for 1-2 distances of 0.01 and sigma for 1-3 distances of 0.01
6. Uiso/Uaniso restraints and constraints
F1 \\sim F2 \\sim F3 \\sim F1' \\sim F2' \\sim F3' \\sim F1" \\sim F2" \\sim
F3" \\sim F4 \\sim F5 \\sim F6 \\sim F4' \\sim F5' \\sim F6' \\sim F4" \\sim
F5" \\sim F6" \\sim F7 \\sim F8 \\sim F9 \\sim F7' \\sim F8' \\sim F9' \\sim
F7" \\sim F8" \\sim F9" \\sim F10 \\sim F11 \\sim F12 \\sim F10' \\sim F11'
\\sim F12' \\sim F10" \\sim F11" \\sim F12": within 2A with sigma of 0.04 and
sigma for terminal atoms of 0.08
All non-hydrogen atoms restrained to be isotropic: with sigma of 0.1 and sigma
for terminal atoms of 0.2
Uanis(C1) = Uanis(C1') = Uanis(C1")
Uanis(F1) = Uanis(F1') = Uanis(F1")
Uanis(F2) = Uanis(F2') = Uanis(F2")
Uanis(F3) = Uanis(F3') = Uanis(F3")
Uanis(C9) = Uanis(C9') = Uanis(C9")
Uanis(F4) = Uanis(F4') = Uanis(F4")
Uanis(F5) = Uanis(F5') = Uanis(F5")
Uanis(F6) = Uanis(F6') = Uanis(F6")
Uanis(C17) = Uanis(C17') = Uanis(C17")
Uanis(F7) = Uanis(F7') = Uanis(F7")
Uanis(F8) = Uanis(F8') = Uanis(F8")
Uanis(F9) = Uanis(F9') = Uanis(F9")
Uanis(C25) = Uanis(C25') = Uanis(C25")
Uanis(F10) = Uanis(F10') = Uanis(F10")
Uanis(F11) = Uanis(F11') = Uanis(F11")
Uanis(F12) = Uanis(F12') = Uanis(F12")
Uanis(C29) = Uanis(C29')
Uanis(C30) = Uanis(C30')
Uanis(C31) = Uanis(C31')
Uanis(C32) = Uanis(C32')
7. Same fragment restrains
{C1, F1, F2, F3} sigma for 1-2: 0.02, 1-3: 0.04
as
{C1', F1', F2', F3'}
{C1, F1, F2, F3} sigma for 1-2: 0.02, 1-3: 0.04
as
{C1", F1", F2", F3"}
{C1, F1, F2, F3} sigma for 1-2: 0.02, 1-3: 0.04
as
{C9, F4, F5, F6}
{C1, F1, F2, F3} sigma for 1-2: 0.02, 1-3: 0.04
as
{C9', F4', F5', F6'}
{C1, F1, F2, F3} sigma for 1-2: 0.02, 1-3: 0.04
as
{C9", F4", F5", F6"}
{C1, F1, F2, F3} sigma for 1-2: 0.02, 1-3: 0.04
as
{C17, F7, F8, F9}
{C1, F1, F2, F3} sigma for 1-2: 0.02, 1-3: 0.04
as
{C17', F7', F8', F9'}
{C1, F1, F2, F3} sigma for 1-2: 0.02, 1-3: 0.04
as
{C17", F7", F8", F9"}
{C1, F1, F2, F3} sigma for 1-2: 0.02, 1-3: 0.04
as
{C25, F10, F11, F12}
{C1, F1, F2, F3} sigma for 1-2: 0.02, 1-3: 0.04
as
{C25", F10", F11", F12"}
{C29, C30, C31, C32} sigma for 1-2: 0.02, 1-3: 0.04
as
{C29', C30', C31', C32'}
8. Others
 1*[Sof(C1)+Sof(F1)+Sof(F2)+Sof(F3)]+1*[Sof(C1')+Sof(F1')+Sof(F2')+Sof(F3')]+1*
 [Sof(C1")+Sof(F1")+Sof(F2")+Sof(F3")]=1 with esd of 0.001
 1*[Sof(C9)+Sof(F4)+Sof(F5)+Sof(F6)]+1*[Sof(C9')+Sof(F4')+Sof(F5')+Sof(F6')]+1*
 [Sof(C9")+Sof(F4")+Sof(F5")+Sof(F6")]=1 with esd of 0.001
 1*[Sof(C17)+Sof(F7)+Sof(F8)+Sof(F9)]+1*[Sof(C17')+Sof(F7')+Sof(F8')+Sof(F9')]+
 1*[Sof(C17")+Sof(F7")+Sof(F8")+Sof(F9")]=1 with esd of 0.001
 1*[Sof(C25)+Sof(F10)+Sof(F11)+Sof(F12)]+1*[Sof(C25')+Sof(F10')+Sof(F11')+
 Sof(F12')]+1*[Sof(C25")+Sof(F10")+Sof(F11")+Sof(F12")]=1 with esd of 0.001
 Sof(C1)=Sof(F1)=Sof(F2)=Sof(F3)=FVAR(1)
 Sof(C1')=Sof(F1')=Sof(F2')=Sof(F3')=FVAR(2)
 Sof(C1")=Sof(F1")=Sof(F2")=Sof(F3")=FVAR(3)
 Sof(C9)=Sof(F4)=Sof(F5)=Sof(F6)=FVAR(4)
 Sof(C9')=Sof(F4')=Sof(F5')=Sof(F6')=FVAR(5)
 Sof(C9")=Sof(F4")=Sof(F5")=Sof(F6")=FVAR(6)
 Sof(C17)=Sof(F7)=Sof(F8)=Sof(F9)=FVAR(7)
 Sof(C17')=Sof(F7')=Sof(F8')=Sof(F9')=FVAR(8)
 Sof(C17")=Sof(F7")=Sof(F8")=Sof(F9")=FVAR(9)
 Sof(C25)=Sof(F10)=Sof(F11)=Sof(F12)=FVAR(10)
 Sof(C25')=Sof(F10')=Sof(F11')=Sof(F12')=FVAR(11)
 Sof(C25")=Sof(F10")=Sof(F11")=Sof(F12")=FVAR(12)
 Sof(C29')=Sof(C30')=Sof(H30D)=Sof(H30E)=Sof(H30F)=Sof(C31')=Sof(H31D)=
 Sof(H31E)=Sof(H31F)=Sof(C32')=Sof(H32D)=Sof(H32E)=Sof(H32F)=1-FVAR(13)
 Sof(C29)=Sof(C30)=Sof(H30A)=Sof(H30B)=Sof(H30C)=Sof(C31)=Sof(H31A)=Sof(H31B)=
 Sof(H31C)=Sof(C32)=Sof(H32A)=Sof(H32B)=Sof(H32C)=FVAR(13)
9.a Aromatic/amide H refined with riding coordinates:
 C3(H3), C11(H11), C19(H19), C27(H27)
9.b Idealised Me refined as rotating group:
 C6(H6A,H6B,H6C), C7(H7A,H7B,H7C), C8(H8A,H8B,H8C), C14(H14A,H14B,H14C),
 C15(H15A,H15B,H15C), C16(H16A,H16B,H16C), C22(H22A,H22B,H22C), C23(H23A,H23B,
 H23C), C24(H24A,H24B,H24C), C30(H30A,H30B,H30C), C31(H31A,H31B,H31C), C32(H32A,
 H32B,H32C), C30'(H30D,H30E,H30F), C31'(H31D,H31E,H31F), C32'(H32D,H32E,H32F)
;
_shelx_shelxl_version_number 2014/7
_olex2_submission_special_instructions 'No special instructions were received'

loop_
_space_group_symop_operation_xyz
'x, y, z'
'-x, -y, -z'

loop_
_atom_site_label
_atom_site_type_symbol
_atom_site_fract_x
_atom_site_fract_y
_atom_site_fract_z
_atom_site_U_iso_or_equiv
_atom_site_adp_type
_atom_site_occupancy
_atom_site_site_symmetry_order
_atom_site_calc_flag
_atom_site_refinement_flags_posn
_atom_site_refinement_flags_adp
_atom_site_refinement_flags_occupancy
_atom_site_disorder_assembly
_atom_site_disorder_group
Cu1 Cu 0.36775(7) 0.09810(6) 0.14707(3) 0.02042(16) Uani 1 1 d . U . . .
Cu2 Cu 0.32252(7) 0.12101(6) 0.29847(3) 0.02074(16) Uani 1 1 d . U . . .
Cu3 Cu 0.63001(7) 0.17055(6) 0.35344(3) 0.01974(16) Uani 1 1 d . U . . .
Cu4 Cu 0.67249(7) 0.20541(6) 0.20321(3) 0.02027(16) Uani 1 1 d . U . . .
N1 N 0.2751(5) 0.2114(4) 0.1690(2) 0.0201(10) Uani 1 1 d . U . . .
N2 N 0.2735(5) 0.2345(4) 0.2406(2) 0.0185(9) Uani 1 1 d . U . . .
C1 C 0.2146(6) 0.2977(5) 0.0577(3) 0.0283(13) Uani 0.72(3) 1 d D U P A 1
F1 F 0.1197(11) 0.3553(11) 0.0350(6) 0.036(2) Uani 0.72(3) 1 d D U P A 1
F2 F 0.1683(15) 0.1846(6) 0.0283(5) 0.037(2) Uani 0.72(3) 1 d D U P A 1
F3 F 0.3373(7) 0.3532(13) 0.0268(4) 0.037(2) Uani 0.72(3) 1 d D U P A 1
C1' C 0.2146(6) 0.2977(5) 0.0577(3) 0.0283(13) Uani 0.18(3) 1 d D U P A 2
F1' F 0.092(3) 0.318(4) 0.035(3) 0.036(2) Uani 0.18(3) 1 d D U P A 2
F2' F 0.218(5) 0.194(3) 0.027(2) 0.037(2) Uani 0.18(3) 1 d D U P A 2
F3' F 0.320(4) 0.392(3) 0.035(2) 0.037(2) Uani 0.18(3) 1 d D U P A 2
C1" C 0.2146(6) 0.2977(5) 0.0577(3) 0.0283(13) Uani 0.101(10) 1 d D U P A 3
F1" F 0.193(5) 0.403(3) 0.038(2) 0.036(2) Uani 0.101(10) 1 d D U P A 3
F2" F 0.108(4) 0.206(3) 0.028(2) 0.037(2) Uani 0.101(10) 1 d D U P A 3
F3" F 0.337(3) 0.295(5) 0.029(2) 0.037(2) Uani 0.101(10) 1 d D U P A 3
C2 C 0.2284(6) 0.2959(5) 0.1360(3) 0.0183(12) Uani 1 1 d . U . . .
C3 C 0.1979(6) 0.3744(5) 0.1841(3) 0.0225(12) Uani 1 1 d . U . . .
H3 H 0.1642 0.4423 0.1743 0.027 Uiso 1 1 calc R . . . .
C4 C 0.2272(6) 0.3324(5) 0.2493(3) 0.0197(11) Uani 1 1 d . U . . .
C5 C 0.2130(7) 0.3789(5) 0.3231(3) 0.0260(13) Uani 1 1 d . U . . .
C6 C 0.3567(7) 0.4086(6) 0.3653(3) 0.0335(16) Uani 1 1 d . U . . .
H6A H 0.3880 0.3354 0.3688 0.050 Uiso 1 1 calc GR . . . .
H6B H 0.3459 0.4377 0.4128 0.050 Uiso 1 1 calc GR . . . .
H6C H 0.4283 0.4720 0.3415 0.050 Uiso 1 1 calc GR . . . .
C7 C 0.0998(7) 0.2816(7) 0.3611(3) 0.0357(16) Uani 1 1 d . U . . .
H7A H 0.1297 0.2076 0.3651 0.054 Uiso 1 1 calc GR . . . .
H7B H 0.0076 0.2631 0.3340 0.054 Uiso 1 1 calc GR . . . .
H7C H 0.0898 0.3118 0.4083 0.054 Uiso 1 1 calc GR . . . .
C8 C 0.1645(8) 0.4939(6) 0.3180(3) 0.0396(16) Uani 1 1 d . U . . .
H8A H 0.0736 0.4757 0.2898 0.059 Uiso 1 1 calc GR . . . .
H8B H 0.2375 0.5580 0.2954 0.059 Uiso 1 1 calc GR . . . .
H8C H 0.1514 0.5214 0.3654 0.059 Uiso 1 1 calc GR . . . .
N3 N 0.3699(5) -0.0001(4) 0.3505(2) 0.0206(10) Uani 1 1 d . U . . .
N4 N 0.5110(5) 0.0143(4) 0.3682(2) 0.0190(9) Uani 1 1 d . U . . .
C9 C 0.1373(7) -0.1533(6) 0.3605(3) 0.0339(15) Uani 0.643(18) 1 d D U P B 1
F4 F 0.0772(10) -0.2420(10) 0.4054(6) 0.039(3) Uani 0.643(18) 1 d D U P B 1
F5 F 0.0931(10) -0.1994(15) 0.2952(4) 0.050(3) Uani 0.643(18) 1 d D U P B 1
F6 F 0.0769(9) -0.0630(8) 0.3708(9) 0.044(3) Uani 0.643(18) 1 d D U P B 1
C9' C 0.1373(7) -0.1533(6) 0.3605(3) 0.0339(15) Uani 0.23(2) 1 d D U P B 2
F4' F 0.083(4) -0.2665(19) 0.3821(17) 0.039(3) Uani 0.23(2) 1 d D U P B 2
F5' F 0.090(4) -0.147(3) 0.2931(11) 0.050(3) Uani 0.23(2) 1 d D U P B 2
F6' F 0.076(3) -0.083(2) 0.3978(16) 0.044(3) Uani 0.23(2) 1 d D U P B 2
C9" C 0.1373(7) -0.1533(6) 0.3605(3) 0.0339(15) Uani 0.129(12) 1 d D U P B 3
F4" F 0.067(5) -0.197(4) 0.4179(16) 0.039(3) Uani 0.129(12) 1 d D U P B 3
F5" F 0.104(5) -0.251(3) 0.314(2) 0.050(3) Uani 0.129(12) 1 d D U P B 3
F6" F 0.076(4) -0.074(3) 0.332(3) 0.044(3) Uani 0.129(12) 1 d D U P B 3
C10 C 0.2964(6) -0.1103(5) 0.3716(3) 0.0216(12) Uani 1 1 d . U . . .
C11 C 0.3868(6) -0.1692(5) 0.4024(3) 0.0245(12) Uani 1 1 d . U . . .
H11 H 0.3617 -0.2483 0.4216 0.029 Uiso 1 1 calc R . . . .
C12 C 0.5227(6) -0.0877(5) 0.3995(3) 0.0184(11) Uani 1 1 d . U . . .
C13 C 0.6658(6) -0.1064(5) 0.4204(3) 0.0227(12) Uani 1 1 d . U . . .
C14 C 0.7830(7) 0.0115(6) 0.4335(4) 0.0455(19) Uani 1 1 d . U . . .
H14A H 0.7973 0.0578 0.3899 0.068 Uiso 1 1 calc GR . . . .
H14B H 0.8722 -0.0056 0.4488 0.068 Uiso 1 1 calc GR . . . .
H14C H 0.7558 0.0591 0.4704 0.068 Uiso 1 1 calc GR . . . .
C15 C 0.6521(8) -0.1804(8) 0.4877(4) 0.057(2) Uani 1 1 d . U . . .
H15A H 0.6261 -0.1352 0.5262 0.085 Uiso 1 1 calc GR . . . .
H15B H 0.7438 -0.1952 0.5005 0.085 Uiso 1 1 calc GR . . . .
H15C H 0.5776 -0.2583 0.4797 0.085 Uiso 1 1 calc GR . . . .
C16 C 0.7063(8) -0.1774(7) 0.3609(4) 0.050(2) Uani 1 1 d . U . . .
H16A H 0.7069 -0.1337 0.3167 0.075 Uiso 1 1 calc GR . . . .
H16B H 0.6362 -0.2582 0.3559 0.075 Uiso 1 1 calc GR . . . .
H16C H 0.8018 -0.1859 0.3720 0.075 Uiso 1 1 calc GR . . . .
N5 N 0.7188(5) 0.3304(4) 0.3295(2) 0.0180(10) Uani 1 1 d . U . . .
N6 N 0.7171(5) 0.3479(4) 0.2575(2) 0.0188(9) Uani 1 1 d . U . . .
C17 C 0.7729(6) 0.4534(5) 0.4383(3) 0.0257(13) Uani 0.63(2) 1 d D U P C 1
F7 F 0.6452(9) 0.4128(14) 0.4687(6) 0.031(3) Uani 0.63(2) 1 d D U P C 1
F8 F 0.8553(17) 0.3881(14) 0.4693(7) 0.041(3) Uani 0.63(2) 1 d D U P C 1
F9 F 0.8310(18) 0.5696(8) 0.4610(6) 0.034(3) Uani 0.63(2) 1 d D U P C 1
C17' C 0.7729(6) 0.4534(5) 0.4383(3) 0.0257(13) Uani 0.110(13) 1 d D U P C 2
F7' F 0.667(4) 0.376(4) 0.472(3) 0.031(3) Uani 0.110(13) 1 d D U P C 2
F8' F 0.899(3) 0.446(5) 0.462(2) 0.041(3) Uani 0.110(13) 1 d D U P C 2
F9' F 0.763(5) 0.565(2) 0.455(2) 0.034(3) Uani 0.110(13) 1 d D U P C 2
C17" C 0.7729(6) 0.4534(5) 0.4383(3) 0.0257(13) Uani 0.26(2) 1 d D U P C 3
F7" F 0.644(2) 0.453(3) 0.462(2) 0.031(3) Uani 0.26(2) 1 d D U P C 3
F8" F 0.808(3) 0.361(3) 0.470(2) 0.041(3) Uani 0.26(2) 1 d D U P C 3
F9" F 0.872(3) 0.556(2) 0.458(2) 0.034(3) Uani 0.26(2) 1 d D U P C 3
C18 C 0.7604(6) 0.4409(5) 0.3605(3) 0.0210(12) Uani 1 1 d . U . . .
C19 C 0.7859(6) 0.5305(5) 0.3107(3) 0.0200(11) Uani 1 1 d . U . . .
H19 H 0.8165 0.6159 0.3189 0.024 Uiso 1 1 calc R . . . .
C20 C 0.7571(5) 0.4687(5) 0.2457(3) 0.0186(11) Uani 1 1 d . U . . .
C21 C 0.7599(6) 0.5171(5) 0.1712(3) 0.0219(12) Uani 1 1 d . U . . .
C22 C 0.8650(8) 0.4739(7) 0.1292(3) 0.0379(18) Uani 1 1 d . U . . .
H22A H 0.9611 0.5037 0.1523 0.057 Uiso 1 1 calc GR . . . .
H22B H 0.8664 0.5055 0.0813 0.057 Uiso 1 1 calc GR . . . .
H22C H 0.8351 0.3849 0.1270 0.057 Uiso 1 1 calc GR . . . .
C23 C 0.6101(7) 0.4727(7) 0.1365(3) 0.0404(17) Uani 1 1 d . U . . .
H23A H 0.5431 0.4972 0.1657 0.061 Uiso 1 1 calc GR . . . .
H23B H 0.5811 0.3839 0.1316 0.061 Uiso 1 1 calc GR . . . .
H23C H 0.6094 0.5083 0.0897 0.061 Uiso 1 1 calc GR . . . .
C24 C 0.8090(7) 0.6562(5) 0.1744(3) 0.0379(16) Uani 1 1 d . U . . .
H24A H 0.8184 0.6875 0.1263 0.057 Uiso 1 1 calc GR . . . .
H24B H 0.9019 0.6848 0.2007 0.057 Uiso 1 1 calc GR . . . .
H24C H 0.7382 0.6854 0.1980 0.057 Uiso 1 1 calc GR . . . .
N7 N 0.6270(5) 0.0557(4) 0.1560(2) 0.0216(10) Uani 1 1 d . U . . .
N8 N 0.4867(5) 0.0009(4) 0.1350(2) 0.0209(10) Uani 1 1 d . U . . .
C25 C 0.8592(7) 0.0129(6) 0.1560(4) 0.0314(14) Uani 0.386(14) 1 d D U P D 1
F10 F 0.921(3) -0.064(2) 0.1316(13) 0.042(3) Uani 0.386(14) 1 d D U P D 1
F11 F 0.8961(19) 0.031(2) 0.2271(7) 0.051(3) Uani 0.386(14) 1 d D U P D 1
F12 F 0.923(3) 0.1221(17) 0.1263(11) 0.042(3) Uani 0.386(14) 1 d D U P D 1
C25' C 0.8592(7) 0.0129(6) 0.1560(4) 0.0314(14) Uani 0.509(16) 1 d . U P D 2
F10' F 0.921(2) -0.0424(16) 0.1086(9) 0.042(3) Uani 0.509(16) 1 d . U P D 2
F11' F 0.8907(14) -0.0277(15) 0.2198(6) 0.051(3) Uani 0.509(16) 1 d . U P D 2
F12' F 0.923(2) 0.1318(12) 0.1539(8) 0.042(3) Uani 0.509(16) 1 d . U P D 2
C25" C 0.8592(7) 0.0129(6) 0.1560(4) 0.0314(14) Uani 0.105(6) 1 d D U P D 3
F10" F 0.912(4) -0.079(3) 0.174(3) 0.042(3) Uani 0.105(6) 1 d D U P D 3
F11" F 0.903(4) 0.094(4) 0.2121(18) 0.051(3) Uani 0.105(6) 1 d D U P D 3
F12" F 0.934(3) 0.064(3) 0.1010(14) 0.042(3) Uani 0.105(6) 1 d D U P D 3
C26 C 0.7022(6) -0.0213(5) 0.1403(3) 0.0232(12) Uani 1 1 d . U . . .
C27 C 0.6110(6) -0.1259(5) 0.1092(3) 0.0235(12) Uani 1 1 d . U . . .
H27 H 0.6356 -0.1949 0.0929 0.028 Uiso 1 1 calc R . . . .
C28 C 0.4755(6) -0.1096(5) 0.1069(3) 0.0200(11) Uani 1 1 d . U . . .
C29 C 0.3318(6) -0.1954(5) 0.0803(3) 0.0257(12) Uani 0.734(9) 1 d D U P E 1
C30 C 0.2258(11) -0.2171(11) 0.1393(6) 0.052(3) Uani 0.734(9) 1 d D U P E 1
H30A H 0.2117 -0.1397 0.1536 0.078 Uiso 0.734(9) 1 calc GR . P E 1
H30B H 0.2643 -0.2520 0.1799 0.078 Uiso 0.734(9) 1 calc GR . P E 1
H30C H 0.1338 -0.2735 0.1222 0.078 Uiso 0.734(9) 1 calc GR . P E 1
C31 C 0.2751(12) -0.1367(10) 0.0189(6) 0.054(3) Uani 0.734(9) 1 d D U P E 1
H31A H 0.3457 -0.1175 -0.0175 0.080 Uiso 0.734(9) 1 calc GR . P E 1
H31B H 0.2575 -0.0618 0.0352 0.080 Uiso 0.734(9) 1 calc GR . P E 1
H31C H 0.1853 -0.1928 -0.0010 0.080 Uiso 0.734(9) 1 calc GR . P E 1
C32 C 0.3490(11) -0.3192(9) 0.0598(7) 0.059(3) Uani 0.734(9) 1 d D U P E 1
H32A H 0.4249 -0.3077 0.0264 0.088 Uiso 0.734(9) 1 calc GR . P E 1
H32B H 0.2585 -0.3709 0.0378 0.088 Uiso 0.734(9) 1 calc GR . P E 1
H32C H 0.3744 -0.3583 0.1022 0.088 Uiso 0.734(9) 1 calc GR . P E 1
C29' C 0.3318(6) -0.1954(5) 0.0803(3) 0.0257(12) Uani 0.266(9) 1 d D U P E 2
C30' C 0.281(3) -0.282(3) 0.1365(14) 0.052(3) Uani 0.266(9) 1 d D U P E 2
H30D H 0.3356 -0.3406 0.1383 0.078 Uiso 0.266(9) 1 calc GR . P E 2
H30E H 0.1789 -0.3248 0.1268 0.078 Uiso 0.266(9) 1 calc GR . P E 2
H30F H 0.2936 -0.2378 0.1818 0.078 Uiso 0.266(9) 1 calc GR . P E 2
C31' C 0.225(3) -0.129(3) 0.0555(17) 0.054(3) Uani 0.266(9) 1 d D U P E 2
H31D H 0.1371 -0.1876 0.0358 0.080 Uiso 0.266(9) 1 calc GR . P E 2
H31E H 0.2670 -0.0707 0.0192 0.080 Uiso 0.266(9) 1 calc GR . P E 2
H31F H 0.2024 -0.0850 0.0956 0.080 Uiso 0.266(9) 1 calc GR . P E 2
C32' C 0.363(3) -0.262(3) 0.0120(15) 0.059(3) Uani 0.266(9) 1 d D U P E 2
H32D H 0.4573 -0.2751 0.0184 0.088 Uiso 0.266(9) 1 calc GR . P E 2
H32E H 0.3611 -0.2117 -0.0293 0.088 Uiso 0.266(9) 1 calc GR . P E 2
H32F H 0.2892 -0.3407 0.0049 0.088 Uiso 0.266(9) 1 calc GR . P E 2

loop_
_atom_site_aniso_label
_atom_site_aniso_U_11
_atom_site_aniso_U_22
_atom_site_aniso_U_33
_atom_site_aniso_U_23
_atom_site_aniso_U_13
_atom_site_aniso_U_12
Cu1 0.0217(4) 0.0193(3) 0.0218(4) -0.0025(3) 0.0022(3) 0.0084(3)
Cu2 0.0240(4) 0.0198(3) 0.0208(4) 0.0036(3) -0.0007(3) 0.0104(3)
Cu3 0.0212(4) 0.0150(3) 0.0218(4) 0.0034(3) 0.0026(3) 0.0032(3)
Cu4 0.0244(4) 0.0148(3) 0.0203(3) -0.0030(3) -0.0010(3) 0.0042(3)
N1 0.020(2) 0.024(2) 0.018(2) 0.0010(19) 0.001(2) 0.009(2)
N2 0.020(2) 0.021(2) 0.016(2) 0.0025(18) 0.0007(18) 0.0095(19)
C1 0.031(3) 0.033(3) 0.021(3) 0.003(2) 0.001(2) 0.010(3)
F1 0.037(4) 0.051(6) 0.024(2) 0.008(5) -0.006(4) 0.020(5)
F2 0.048(7) 0.041(3) 0.023(2) -0.0026(19) 0.001(5) 0.015(3)
F3 0.036(3) 0.055(6) 0.018(3) 0.007(4) 0.011(2) 0.007(3)
C1' 0.031(3) 0.033(3) 0.021(3) 0.003(2) 0.001(2) 0.010(3)
F1' 0.037(4) 0.051(6) 0.024(2) 0.008(5) -0.006(4) 0.020(5)
F2' 0.048(7) 0.041(3) 0.023(2) -0.0026(19) 0.001(5) 0.015(3)
F3' 0.036(3) 0.055(6) 0.018(3) 0.007(4) 0.011(2) 0.007(3)
C1" 0.031(3) 0.033(3) 0.021(3) 0.003(2) 0.001(2) 0.010(3)
F1" 0.037(4) 0.051(6) 0.024(2) 0.008(5) -0.006(4) 0.020(5)
F2" 0.048(7) 0.041(3) 0.023(2) -0.0026(19) 0.001(5) 0.015(3)
F3" 0.036(3) 0.055(6) 0.018(3) 0.007(4) 0.011(2) 0.007(3)
C2 0.014(3) 0.020(3) 0.020(3) 0.005(2) 0.001(2) 0.003(2)
C3 0.020(3) 0.023(3) 0.027(3) 0.005(2) -0.001(2) 0.010(2)
C4 0.017(3) 0.020(3) 0.023(3) 0.002(2) 0.004(2) 0.007(2)
C5 0.029(3) 0.031(3) 0.023(3) -0.001(2) -0.001(3) 0.017(3)
C6 0.041(4) 0.038(4) 0.024(3) -0.006(3) -0.002(3) 0.018(3)
C7 0.037(4) 0.047(4) 0.025(3) -0.003(3) 0.008(3) 0.016(3)
C8 0.055(5) 0.041(4) 0.034(4) -0.011(3) 0.000(3) 0.032(3)
N3 0.022(2) 0.017(2) 0.024(2) 0.0040(19) -0.002(2) 0.0080(19)
N4 0.019(2) 0.018(2) 0.021(2) 0.0042(18) 0.0027(19) 0.0070(18)
C9 0.025(3) 0.029(3) 0.046(4) 0.008(3) -0.003(3) 0.006(3)
F4 0.028(3) 0.036(5) 0.049(6) 0.006(4) 0.009(4) 0.002(4)
F5 0.031(3) 0.068(8) 0.041(3) 0.000(4) -0.015(3) 0.001(7)
F6 0.026(2) 0.042(3) 0.069(8) 0.010(5) 0.002(6) 0.015(2)
C9' 0.025(3) 0.029(3) 0.046(4) 0.008(3) -0.003(3) 0.006(3)
F4' 0.028(3) 0.036(5) 0.049(6) 0.006(4) 0.009(4) 0.002(4)
F5' 0.031(3) 0.068(8) 0.041(3) 0.000(4) -0.015(3) 0.001(7)
F6' 0.026(2) 0.042(3) 0.069(8) 0.010(5) 0.002(6) 0.015(2)
C9" 0.025(3) 0.029(3) 0.046(4) 0.008(3) -0.003(3) 0.006(3)
F4" 0.028(3) 0.036(5) 0.049(6) 0.006(4) 0.009(4) 0.002(4)
F5" 0.031(3) 0.068(8) 0.041(3) 0.000(4) -0.015(3) 0.001(7)
F6" 0.026(2) 0.042(3) 0.069(8) 0.010(5) 0.002(6) 0.015(2)
C10 0.023(3) 0.019(3) 0.023(3) -0.002(2) -0.003(2) 0.006(2)
C11 0.026(3) 0.015(3) 0.031(3) 0.006(2) 0.003(2) 0.004(2)
C12 0.021(3) 0.018(3) 0.016(3) -0.002(2) 0.000(2) 0.006(2)
C13 0.024(3) 0.021(3) 0.026(3) 0.004(2) 0.000(2) 0.010(2)
C14 0.027(4) 0.033(4) 0.075(5) -0.008(4) -0.022(4) 0.011(3)
C15 0.037(4) 0.086(6) 0.050(4) 0.040(4) 0.000(3) 0.022(4)
C16 0.030(4) 0.052(5) 0.073(5) -0.030(4) 0.000(4) 0.021(4)
N5 0.020(2) 0.016(2) 0.018(2) 0.0043(18) 0.001(2) 0.0051(19)
N6 0.022(2) 0.017(2) 0.016(2) 0.0025(17) 0.0006(18) 0.0044(19)
C17 0.023(3) 0.026(3) 0.024(3) -0.001(2) 0.000(2) 0.001(3)
F7 0.034(3) 0.033(8) 0.022(4) 0.005(6) 0.008(2) 0.004(4)
F8 0.050(7) 0.057(7) 0.022(2) 0.007(5) -0.002(6) 0.025(6)
F9 0.036(7) 0.034(3) 0.022(2) -0.011(2) 0.005(6) -0.005(4)
C17' 0.023(3) 0.026(3) 0.024(3) -0.001(2) 0.000(2) 0.001(3)
F7' 0.034(3) 0.033(8) 0.022(4) 0.005(6) 0.008(2) 0.004(4)
F8' 0.050(7) 0.057(7) 0.022(2) 0.007(5) -0.002(6) 0.025(6)
F9' 0.036(7) 0.034(3) 0.022(2) -0.011(2) 0.005(6) -0.005(4)
C17" 0.023(3) 0.026(3) 0.024(3) -0.001(2) 0.000(2) 0.001(3)
F7" 0.034(3) 0.033(8) 0.022(4) 0.005(6) 0.008(2) 0.004(4)
F8" 0.050(7) 0.057(7) 0.022(2) 0.007(5) -0.002(6) 0.025(6)
F9" 0.036(7) 0.034(3) 0.022(2) -0.011(2) 0.005(6) -0.005(4)
C18 0.022(3) 0.020(3) 0.019(3) -0.001(2) 0.000(2) 0.004(2)
C19 0.020(3) 0.016(3) 0.023(3) -0.004(2) 0.000(2) 0.005(2)
C20 0.015(3) 0.019(3) 0.022(3) 0.002(2) -0.002(2) 0.005(2)
C21 0.022(3) 0.023(3) 0.020(3) 0.006(2) 0.002(2) 0.005(2)
C22 0.050(4) 0.046(4) 0.022(3) 0.015(3) 0.011(3) 0.020(4)
C23 0.030(4) 0.052(5) 0.033(4) 0.014(3) -0.006(3) 0.004(3)
C24 0.054(4) 0.028(3) 0.029(3) 0.008(3) 0.001(3) 0.007(3)
N7 0.020(2) 0.023(2) 0.022(2) -0.0017(19) 0.0003(19) 0.006(2)
N8 0.017(2) 0.021(2) 0.023(2) -0.0019(19) 0.0016(19) 0.0032(19)
C25 0.023(3) 0.024(3) 0.048(4) -0.003(3) 0.000(3) 0.009(3)
F10 0.026(2) 0.039(6) 0.066(9) -0.008(6) 0.002(7) 0.017(4)
F11 0.038(3) 0.064(8) 0.048(3) 0.002(5) -0.018(3) 0.010(7)
F12 0.025(2) 0.023(3) 0.071(9) -0.010(5) -0.003(7) -0.001(2)
C25' 0.023(3) 0.024(3) 0.048(4) -0.003(3) 0.000(3) 0.009(3)
F10' 0.026(2) 0.039(6) 0.066(9) -0.008(6) 0.002(7) 0.017(4)
F11' 0.038(3) 0.064(8) 0.048(3) 0.002(5) -0.018(3) 0.010(7)
F12' 0.025(2) 0.023(3) 0.071(9) -0.010(5) -0.003(7) -0.001(2)
C25" 0.023(3) 0.024(3) 0.048(4) -0.003(3) 0.000(3) 0.009(3)
F10" 0.026(2) 0.039(6) 0.066(9) -0.008(6) 0.002(7) 0.017(4)
F11" 0.038(3) 0.064(8) 0.048(3) 0.002(5) -0.018(3) 0.010(7)
F12" 0.025(2) 0.023(3) 0.071(9) -0.010(5) -0.003(7) -0.001(2)
C26 0.025(3) 0.022(3) 0.025(3) 0.000(2) 0.002(2) 0.010(2)
C27 0.023(3) 0.020(3) 0.029(3) -0.002(2) 0.004(2) 0.009(2)
C28 0.023(3) 0.021(3) 0.016(3) -0.001(2) 0.002(2) 0.006(2)
C29 0.026(3) 0.023(3) 0.027(3) -0.003(2) -0.003(2) 0.005(2)
C30 0.032(6) 0.046(7) 0.062(6) 0.003(5) 0.007(5) -0.016(4)
C31 0.043(7) 0.051(5) 0.049(7) 0.011(6) -0.021(5) -0.010(5)
C32 0.045(6) 0.036(6) 0.089(8) -0.032(5) -0.024(6) 0.007(5)
C29' 0.026(3) 0.023(3) 0.027(3) -0.003(2) -0.003(2) 0.005(2)
C30' 0.032(6) 0.046(7) 0.062(6) 0.003(5) 0.007(5) -0.016(4)
C31' 0.043(7) 0.051(5) 0.049(7) 0.011(6) -0.021(5) -0.010(5)
C32' 0.045(6) 0.036(6) 0.089(8) -0.032(5) -0.024(6) 0.007(5)

loop_
_atom_type_symbol
_atom_type_description
_atom_type_scat_dispersion_real
_atom_type_scat_dispersion_imag
_atom_type_scat_source
C C 0.0033 0.0016 'International Tables Vol C Tables 4.2.6.8 and 6.1.1.4'
H H 0.0000 0.0000 'International Tables Vol C Tables 4.2.6.8 and 6.1.1.4'
Cu Cu 0.3201 1.2651 'International Tables Vol C Tables 4.2.6.8 and 6.1.1.4'
F F 0.0171 0.0103 'International Tables Vol C Tables 4.2.6.8 and 6.1.1.4'
N N 0.0061 0.0033 'International Tables Vol C Tables 4.2.6.8 and 6.1.1.4'

loop_
_geom_angle_atom_site_label_1
_geom_angle_atom_site_label_2
_geom_angle_atom_site_label_3
_geom_angle
Cu2 Cu1 Cu4 79.76(2)
N1 Cu1 Cu2 65.05(14)
N1 Cu1 Cu4 105.44(15)
N1 Cu1 N8 170.1(2)
N8 Cu1 Cu2 109.85(14)
N8 Cu1 Cu4 64.81(13)
Cu1 Cu2 Cu3 98.01(3)
N2 Cu2 Cu1 64.54(13)
N2 Cu2 Cu3 119.04(14)
N2 Cu2 N3 175.75(19)
N3 Cu2 Cu1 111.53(14)
N3 Cu2 Cu3 62.33(14)
Cu4 Cu3 Cu2 80.11(2)
N4 Cu3 Cu2 64.60(13)
N4 Cu3 Cu4 109.85(14)
N5 Cu3 Cu2 104.71(15)
N5 Cu3 Cu4 65.76(14)
N5 Cu3 N4 169.3(2)
Cu3 Cu4 Cu1 99.14(3)
N6 Cu4 Cu1 118.09(14)
N6 Cu4 Cu3 65.02(13)
N6 Cu4 N7 175.15(19)
N7 Cu4 Cu1 62.76(14)
N7 Cu4 Cu3 110.23(14)
N2 N1 Cu1 114.4(3)
C2 N1 Cu1 138.1(4)
C2 N1 N2 106.3(4)
N1 N2 Cu2 114.5(3)
C4 N2 Cu2 136.7(4)
C4 N2 N1 108.7(4)
F1 C1 F2 106.1(6)
F1 C1 F3 105.8(6)
F1 C1 C2 111.9(7)
F2 C1 C2 112.5(6)
F3 C1 F2 105.3(6)
F3 C1 C2 114.6(6)
F1' C1' F2' 107(2)
F1' C1' F3' 106(2)
F1' C1' C2 112(3)
F2' C1' F3' 110(2)
F2' C1' C2 113(2)
F3' C1' C2 108.5(17)
F1" C1" F3" 106(2)
F1" C1" C2 109.0(19)
F2" C1" F1" 108(2)
F2" C1" F3" 107(2)
F2" C1" C2 114.4(19)
F3" C1" C2 111(2)
N1 C2 C1 121.0(5)
N1 C2 C1' 121.0(5)
N1 C2 C1" 121.0(5)
N1 C2 C3 110.9(5)
C3 C2 C1 128.1(5)
C3 C2 C1' 128.1(5)
C3 C2 C1" 128.1(5)
C4 C3 C2 104.9(5)
N2 C4 C3 109.2(5)
N2 C4 C5 120.5(5)
C3 C4 C5 130.3(5)
C4 C5 C6 110.3(5)
C4 C5 C7 109.5(5)
C4 C5 C8 109.7(5)
C6 C5 C7 109.7(5)
C6 C5 C8 109.2(5)
C8 C5 C7 108.5(5)
N4 N3 Cu2 118.4(3)
C10 N3 Cu2 134.4(4)
C10 N3 N4 106.9(4)
N3 N4 Cu3 113.5(3)
C12 N4 Cu3 137.1(4)
C12 N4 N3 108.8(4)
F4 C9 F6 106.5(6)
F4 C9 C10 111.8(6)
F5 C9 F4 106.1(6)
F5 C9 F6 106.7(7)
F5 C9 C10 113.0(7)
F6 C9 C10 112.2(6)
F4' C9' F5' 108.5(18)
F4' C9' F6' 106.7(16)
F4' C9' C10 111.7(17)
F5' C9' F6' 104.8(17)
F5' C9' C10 113.9(17)
F6' C9' C10 110.7(15)
F4" C9" F5" 105(2)
F4" C9" F6" 107(2)
F4" C9" C10 115(2)
F5" C9" C10 107.5(19)
F6" C9" F5" 106(2)
F6" C9" C10 116.2(18)
N3 C10 C9 120.1(5)
N3 C10 C9' 120.1(5)
N3 C10 C9" 120.1(5)
N3 C10 C11 110.9(5)
C11 C10 C9 129.0(5)
C11 C10 C9' 129.0(5)
C11 C10 C9" 129.0(5)
C10 C11 C12 104.8(5)
N4 C12 C11 108.6(5)
N4 C12 C13 122.6(5)
C11 C12 C13 128.6(5)
C12 C13 C15 109.3(5)
C12 C13 C16 108.0(5)
C14 C13 C12 112.8(5)
C14 C13 C15 108.5(6)
C14 C13 C16 109.1(5)
C16 C13 C15 109.1(6)
N6 N5 Cu3 113.0(3)
C18 N5 Cu3 138.5(4)
C18 N5 N6 106.8(4)
N5 N6 Cu4 114.4(3)
C20 N6 Cu4 136.8(4)
C20 N6 N5 108.7(4)
F7 C17 F8 104.5(6)
F7 C17 C18 113.3(6)
F8 C17 C18 113.1(8)
F9 C17 F7 106.1(6)
F9 C17 F8 106.5(7)
F9 C17 C18 112.8(7)
F7' C17' F9' 104(2)
F7' C17' C18 115(3)
F8' C17' F7' 111(2)
F8' C17' F9' 109(2)
F8' C17' C18 110(2)
F9' C17' C18 107(2)
F7" C17" C18 109.4(17)
F8" C17" F7" 106.2(16)
F8" C17" C18 113.3(19)
F9" C17" F7" 109.9(17)
F9" C17" F8" 107.5(19)
F9" C17" C18 110.5(17)
N5 C18 C17 120.2(5)
N5 C18 C17' 120.2(5)
N5 C18 C17" 120.2(5)
N5 C18 C19 110.8(5)
C19 C18 C17 129.0(5)
C19 C18 C17' 129.0(5)
C19 C18 C17" 129.0(5)
C18 C19 C20 105.2(5)
N6 C20 C19 108.5(4)
N6 C20 C21 121.1(5)
C19 C20 C21 130.3(5)
C20 C21 C22 109.9(5)
C20 C21 C24 109.4(5)
C22 C21 C24 108.6(5)
C23 C21 C20 108.9(5)
C23 C21 C22 110.6(5)
C23 C21 C24 109.4(5)
N8 N7 Cu4 118.0(3)
C26 N7 Cu4 134.1(4)
C26 N7 N8 107.7(5)
N7 N8 Cu1 114.0(3)
C28 N8 Cu1 137.4(4)
C28 N8 N7 108.5(4)
F10 C25 F11 108.4(12)
F10 C25 F12 106.4(15)
F10 C25 C26 114.3(15)
F11 C25 C26 112.7(9)
F12 C25 F11 104.6(10)
F12 C25 C26 109.7(13)
F10' C25' C26 110.1(11)
F11' C25' F10' 105.1(9)
F11' C25' C26 111.2(8)
F12' C25' F10' 107.6(11)
F12' C25' F11' 108.8(9)
F12' C25' C26 113.6(10)
F10" C25" F11" 103(2)
F10" C25" C26 115.6(17)
F11" C25" C26 112.5(18)
F12" C25" F10" 105(2)
F12" C25" F11" 107(2)
F12" C25" C26 112.5(15)
N7 C26 C25 120.7(5)
N7 C26 C25' 120.7(5)
N7 C26 C25" 120.7(5)
N7 C26 C27 109.5(5)
C27 C26 C25 129.8(5)
C27 C26 C25' 129.8(5)
C27 C26 C25" 129.8(5)
C26 C27 C28 105.7(5)
N8 C28 C27 108.6(5)
N8 C28 C29 121.6(5)
N8 C28 C29' 121.6(5)
C27 C28 C29 129.8(5)
C27 C28 C29' 129.8(5)
C28 C29 C30 109.7(6)
C28 C29 C32 110.0(6)
C31 C29 C28 108.2(6)
C31 C29 C30 109.4(8)
C31 C29 C32 112.3(7)
C32 C29 C30 107.2(7)
C28 C29' C31' 112.9(13)
C28 C29' C32' 106.0(11)
C30' C29' C28 107.0(12)
C30' C29' C31' 113.7(17)
C30' C29' C32' 111.2(17)
C31' C29' C32' 105.8(17)

loop_
_geom_bond_atom_site_label_1
_geom_bond_atom_site_label_2
_geom_bond_distance
Cu1 Cu2 2.9514(9)
Cu1 Cu4 3.0065(9)
Cu1 N1 1.850(5)
Cu1 N8 1.856(4)
Cu2 Cu3 3.0204(9)
Cu2 N2 1.864(4)
Cu2 N3 1.866(4)
Cu3 Cu4 2.9146(9)
Cu3 N4 1.864(4)
Cu3 N5 1.858(5)
Cu4 N6 1.860(4)
Cu4 N7 1.862(5)
N1 N2 1.385(6)
N1 C2 1.338(7)
N2 C4 1.346(6)
C1 F1 1.346(8)
C1 F2 1.354(8)
C1 F3 1.347(8)
C1 C2 1.485(8)
C1' F1' 1.33(2)
C1' F2' 1.34(2)
C1' F3' 1.35(2)
C1' C2 1.485(8)
C1" F1" 1.35(2)
C1" F2" 1.34(2)
C1" F3" 1.35(2)
C1" C2 1.485(8)
C2 C3 1.384(8)
C3 C4 1.379(7)
C4 C5 1.524(7)
C5 C6 1.527(8)
C5 C7 1.535(8)
C5 C8 1.534(8)
N3 N4 1.365(6)
N3 C10 1.336(7)
N4 C12 1.350(6)
C9 F4 1.349(9)
C9 F5 1.347(9)
C9 F6 1.356(9)
C9 C10 1.490(8)
C9' F4' 1.330(19)
C9' F5' 1.349(19)
C9' F6' 1.351(19)
C9' C10 1.490(8)
C9" F4" 1.33(2)
C9" F5" 1.38(2)
C9" F6" 1.34(2)
C9" C10 1.490(8)
C10 C11 1.375(8)
C11 C12 1.386(7)
C12 C13 1.511(7)
C13 C14 1.507(8)
C13 C15 1.529(8)
C13 C16 1.526(8)
N5 N6 1.383(6)
N5 C18 1.338(7)
N6 C20 1.352(6)
C17 F7 1.357(9)
C17 F8 1.369(10)
C17 F9 1.349(9)
C17 C18 1.479(8)
C17' F7' 1.34(2)
C17' F8' 1.32(2)
C17' F9' 1.35(2)
C17' C18 1.479(8)
C17" F7" 1.357(19)
C17" F8" 1.349(19)
C17" F9" 1.329(19)
C17" C18 1.479(8)
C18 C19 1.379(7)
C19 C20 1.394(7)
C20 C21 1.521(7)
C21 C22 1.522(8)
C21 C23 1.516(8)
C21 C24 1.531(8)
N7 N8 1.368(6)
N7 C26 1.348(7)
N8 C28 1.349(6)
C25 F10 1.303(17)
C25 F11 1.379(14)
C25 F12 1.368(17)
C25 C26 1.482(8)
C25' F10' 1.364(16)
C25' F11' 1.354(13)
C25' F12' 1.329(15)
C25' C26 1.482(8)
C25" F10" 1.34(2)
C25" F11" 1.38(2)
C25" F12" 1.34(2)
C25" C26 1.482(8)
C26 C27 1.378(8)
C27 C28 1.391(7)
C28 C29 1.521(7)
C28 C29' 1.521(7)
C29 C30 1.536(11)
C29 C31 1.512(10)
C29 C32 1.535(10)
C29' C30' 1.47(2)
C29' C31' 1.53(2)
C29' C32' 1.59(2)

loop_
_twin_individual_id
_twin_individual_mass_fraction_refined
1 0.5147(9)
2 0.4853(9)
